data_4134339
loop_
_publ_author_name
'Guo, Qing-Hui'
'Zhou, Jiawang'
'Mao, Haochuan'
'Qiu, Yunyan'
'Nguyen, Minh T.'
'Feng, Yuanning'
'Liang, Jiaqi'
'Shen, Dengke'
'Li, Penghao'
'Liu, Zhichang'
'Wasielewski, Michael R.'
'Stoddart, J. Fraser'

_publ_section_title
;
 TetrazineBox: A Structurally Transformative ToolBox.
;
_journal_name_full 'Journal of the American Chemical Society'
_journal_paper_doi 10.1021/jacs.0c01114
_journal_year 2020
_chemical_formula_moiety '2(F6 P), C20 H18 N6, 3(C2 H3 N)'
_chemical_formula_sum 'C26 H27 F12 N9 P2'
_chemical_formula_weight 755.50
_space_group_crystal_system triclinic
_space_group_IT_number 2
_space_group_name_Hall '-P 1'
_space_group_name_H-M_alt 'P -1'
_atom_sites_solution_hydrogens mixed
_atom_sites_solution_primary dual
_audit_creation_date 2017-04-21
_audit_creation_method
;
Olex2 1.2
(compiled 2016.11.30 svn.r3356 for OlexSys, GUI svn.r5269)
;
_cell_angle_alpha 104.290(2)
_cell_angle_beta 94.193(2)
_cell_angle_gamma 112.848(2)
_cell_formula_units_Z 2
_cell_length_a 10.3447(4)
_cell_length_b 11.4860(4)
_cell_length_c 17.3882(6)
_cell_measurement_reflns_used 9860
_cell_measurement_temperature 100(2)
_cell_measurement_theta_max 27.56
_cell_measurement_theta_min 2.26
_cell_volume 1811.71(12)
_computing_cell_refinement 'SAINT v8.37A (Bruker, 2015)'
_computing_data_reduction 'SAINT v8.37A (Bruker, 2015)'
_computing_molecular_graphics 'Olex2 (Dolomanov et al., 2009)'
_computing_publication_material 'Olex2 (Dolomanov et al., 2009)'
_computing_structure_refinement 'XL (Sheldrick, 2008)'
_computing_structure_solution 'XT (Sheldrick, 2015)'
_diffrn_ambient_temperature 100.0
_diffrn_measured_fraction_theta_full 0.992
_diffrn_measured_fraction_theta_max 0.990
_diffrn_measurement_device_type 'Bruker APEX-II CCD'
_diffrn_measurement_method '\f and \w scans'
_diffrn_radiation_type MoK\a
_diffrn_radiation_wavelength 0.71073
_diffrn_reflns_av_R_equivalents 0.0239
_diffrn_reflns_av_unetI/netI 0.0219
_diffrn_reflns_Laue_measured_fraction_full 0.992
_diffrn_reflns_Laue_measured_fraction_max 0.990
_diffrn_reflns_limit_h_max 13
_diffrn_reflns_limit_h_min -13
_diffrn_reflns_limit_k_max 14
_diffrn_reflns_limit_k_min -14
_diffrn_reflns_limit_l_max 22
_diffrn_reflns_limit_l_min -22
_diffrn_reflns_number 33754
_diffrn_reflns_point_group_measured_fraction_full 0.992
_diffrn_reflns_point_group_measured_fraction_max 0.990
_diffrn_reflns_theta_full 25.242
_diffrn_reflns_theta_max 27.61
_diffrn_reflns_theta_min 2.02
_diffrn_standards_number 0
_exptl_absorpt_coefficient_mu 0.213
_exptl_absorpt_correction_T_max 0.7456
_exptl_absorpt_correction_T_min 0.6856
_exptl_absorpt_correction_type multi-scan
_exptl_absorpt_process_details
;
SADABS-2014/5 (Bruker,2014/5) was used for absorption correction.
wR2(int) was 0.1293 before and 0.0377 after correction.
The Ratio of minimum to maximum transmission is 0.9195.
The \l/2 correction factor is Not present.
;
_exptl_crystal_colour brown
_exptl_crystal_density_diffrn 1.385
_exptl_crystal_description block
_exptl_crystal_F_000 768
_exptl_crystal_size_max 0.292
_exptl_crystal_size_mid 0.222
_exptl_crystal_size_min 0.138
_refine_diff_density_max 0.744
_refine_diff_density_min -0.541
_refine_diff_density_rms 0.067
_refine_ls_extinction_method none
_refine_ls_goodness_of_fit_ref 1.039
_refine_ls_hydrogen_treatment constr
_refine_ls_matrix_type full
_refine_ls_number_parameters 527
_refine_ls_number_reflns 8239
_refine_ls_number_restraints 173
_refine_ls_restrained_S_all 1.042
_refine_ls_R_factor_all 0.0603
_refine_ls_R_factor_gt 0.0516
_refine_ls_shift/su_max 0.001
_refine_ls_shift/su_mean 0.000
_refine_ls_structure_factor_coef Fsqd
_refine_ls_weighting_details 'w=1/[\s^2^(Fo^2^)+(0.0655P)^2^+1.8015P] where P=(Fo^2^+2Fc^2^)/3'
_refine_ls_weighting_scheme calc
_refine_ls_wR_factor_gt 0.1356
_refine_ls_wR_factor_ref 0.1422
_reflns_Friedel_coverage 0.000
_reflns_number_gt 6923
_reflns_number_total 8239
_reflns_threshold_expression 'I > 2\s(I)'
_cod_data_source_file ja0c01114_si_003.cif
_cod_data_source_block 5PF6
_cod_database_code 4134339
_shelx_space_group_comment
;
The symmetry employed for this shelxl refinement is uniquely defined
by the following loop, which should always be used as a source of
symmetry information in preference to the above space-group names.
They are only intended as comments.
;
_olex2_refinement_description
;
1. Fixed Uiso
 At 1.2 times of:
  All C(H) groups, All C(H,H) groups, All N(H) groups
 At 1.5 times of:
  All C(H,H,H) groups
2. Restrained distances
 P1AA-F3AA
 1.6 with sigma of 0.02
 P1AA-F8
 1.6 with sigma of 0.02
 P1AA-F4
 1.6 with sigma of 0.02
 P1AA-F2AA
 1.6 with sigma of 0.02
 P1AA-F0AA
 1.6 with sigma of 0.02
 P1AA-F9
 1.6 with sigma of 0.02
 C10-N017 \\sim C01B-N017
 with sigma of 0.02
 F9-F8 \\sim F2AA-F3AA
 with sigma of 0.02
3. Restrained planarity
 F9, P1AA, F2AA, F4
 with sigma of 0.1
 F3AA, F8, F4, P1AA
 with sigma of 0.1
 F2AA, F3AA, F9, F8, P1AA
 with sigma of 0.1
4. Rigid bond restraints
 C10, C01B, C2, C5
 with sigma for 1-2 distances of 0.01 and sigma for 1-3 distances of 0.01
 F2AA, P1AA, F9, F0AA, F3AA, F8, F4
 with sigma for 1-2 distances of 0.01 and sigma for 1-3 distances of 0.01
5. Uiso/Uaniso restraints and constraints
C01B \\sim C10 \\sim C5 \\sim C2: within 2A with sigma of 0.04 and sigma for
terminal atoms of 0.08
F2AA \\sim P1AA \\sim F9 \\sim F0AA \\sim F3AA \\sim F8 \\sim F4: within 2A
with sigma of 0.04 and sigma for terminal atoms of 0.08
Uanis(C10) \\sim Ueq, Uanis(C01B) \\sim Ueq, Uanis(C2) \\sim Ueq, Uanis(C5)
\\sim Ueq: with sigma of 0.01 and sigma for terminal atoms of 0.02
Uanis(F2AA) \\sim Ueq, Uanis(P1AA) \\sim Ueq, Uanis(F9) \\sim Ueq, Uanis(F0AA)
\\sim Ueq, Uanis(F3AA) \\sim Ueq, Uanis(F8) \\sim Ueq, Uanis(F4) \\sim Ueq:
with sigma of 0.01 and sigma for terminal atoms of 0.02
6. Others
 Fixed Sof: P002(0.9) F009(0.9) F00G(0.9) F00H(0.9) F00I(0.9) F00J(0.9)
 F00P(0.9) C01B(0.5) C2(0.5) H2A(0.5) H2B(0.5) H2C(0.5) C5(0.5) H5A(0.5)
 H5B(0.5) H5C(0.5) C10(0.5) P1AA(0.1) F2AA(0.1) F4(0.1) F3AA(0.1) F8(0.1)
 F9(0.1) F0AA(0.1)
7.a Riding coordinates:
 N00E(H00E), N00F(H00F)
7.b Secondary CH2 refined with riding coordinates:
 C00Y(H00A,H00B), C011(H01A,H01B)
7.c Aromatic/amide H refined with riding coordinates:
 C00L(H00L), C00S(H00S), C00T(H00T), C00U(H00U), C00V(H00V), C00X(H00X),
 C00Z(H00Z), C010(H010), C012(H012), C013(H013), C014(H014), C015(H015)
7.d Idealised Me refined as rotating group:
 C019(H01C,H01D,H01E), C01C(H01F,H01G,H01H), C2(H2A,H2B,H2C), C5(H5A,H5B,H5C)
;
_shelx_shelxl_version_number 2014/7
_olex2_submission_special_instructions 'No special instructions were received'

loop_
_space_group_symop_operation_xyz
'x, y, z'
'-x, -y, -z'

loop_
_atom_site_label
_atom_site_type_symbol
_atom_site_fract_x
_atom_site_fract_y
_atom_site_fract_z
_atom_site_U_iso_or_equiv
_atom_site_adp_type
_atom_site_occupancy
_atom_site_site_symmetry_order
_atom_site_calc_flag
_atom_site_refinement_flags_posn
_atom_site_refinement_flags_adp
_atom_site_refinement_flags_occupancy
_atom_site_disorder_assembly
_atom_site_disorder_group
P001 P 1.29733(6) 0.42985(5) 0.82923(3) 0.02668(13) Uani 1 1 d . . . . .
P002 P 0.86647(9) 0.86414(8) 0.79350(5) 0.03164(16) Uani 0.9 1 d . . P A 1
F003 F 1.23444(14) 0.53025(12) 0.87406(8) 0.0332(3) Uani 1 1 d . . . . .
F004 F 1.15244(13) 0.30748(12) 0.82776(8) 0.0319(3) Uani 1 1 d . . . . .
F005 F 1.23147(14) 0.43228(14) 0.74386(8) 0.0363(3) Uani 1 1 d . . . . .
F006 F 1.36440(15) 0.42870(13) 0.91541(8) 0.0398(3) Uani 1 1 d . . . . .
F007 F 1.44282(14) 0.55311(14) 0.83198(10) 0.0444(4) Uani 1 1 d . . . . .
F008 F 1.35971(15) 0.32925(14) 0.78521(9) 0.0429(3) Uani 1 1 d . . . . .
F009 F 0.7238(3) 0.7730(4) 0.8160(2) 0.0603(10) Uani 0.9 1 d . . P A 1
N00A N 0.74407(18) 0.43954(17) 0.51405(10) 0.0242(3) Uani 1 1 d . . . . .
N00B N 0.76659(17) 0.39085(16) 0.86650(9) 0.0218(3) Uani 1 1 d . . . . .
N00C N 0.89752(18) 0.34373(17) 0.59757(10) 0.0236(3) Uani 1 1 d . . . . .
N00D N 0.70367(18) 0.24166(16) 0.22336(9) 0.0228(3) Uani 1 1 d . . . . .
N00E N 0.91786(18) 0.35637(17) 0.51970(10) 0.0236(3) Uani 1 1 d . . . . .
H00E H 0.9374 0.2932 0.4904 0.028 Uiso 1 1 d R . . . .
N00F N 0.79990(19) 0.49656(17) 0.59804(9) 0.0249(4) Uani 1 1 d . . . . .
H00F H 0.7451 0.5277 0.6245 0.030 Uiso 1 1 d R . . . .
F00G F 1.0133(2) 0.95587(19) 0.77445(14) 0.0571(5) Uani 0.9 1 d . . P A 1
F00H F 0.8555(2) 0.7445(2) 0.72069(13) 0.0653(6) Uani 0.9 1 d . . P A 1
F00I F 0.8803(2) 0.9804(2) 0.87068(14) 0.0688(6) Uani 0.9 1 d . . P A 1
F00J F 0.9576(2) 0.8218(2) 0.85071(12) 0.0632(6) Uani 0.9 1 d . . P A 1
C00K C 0.4400(2) -0.04347(19) 0.88987(11) 0.0230(4) Uani 1 1 d . . . . .
C00L C 0.6900(2) 0.4339(2) 0.82523(12) 0.0246(4) Uani 1 1 d . . . . .
H00L H 0.6189 0.4560 0.8482 0.030 Uiso 1 1 calc R . . . .
C00M C 0.8093(2) 0.37404(19) 0.47813(11) 0.0218(4) Uani 1 1 d . . . . .
C00N C 0.7720(2) 0.32307(19) 0.38904(11) 0.0223(4) Uani 1 1 d . . . . .
C00O C 0.8152(2) 0.41328(19) 0.71651(11) 0.0221(4) Uani 1 1 d . . . . .
F00P F 0.7791(3) 0.9080(4) 0.7388(3) 0.0880(12) Uani 0.9 1 d . . P A 1
C00Q C 0.6277(2) 0.22267(19) 0.92760(11) 0.0230(4) Uani 1 1 d . . . . .
C00R C 0.8396(2) 0.41611(19) 0.63401(11) 0.0216(4) Uani 1 1 d . . . . .
C00S C 0.8629(2) 0.2890(2) 0.34276(12) 0.0259(4) Uani 1 1 d . . . . .
H00S H 0.9497 0.2930 0.3681 0.031 Uiso 1 1 calc R . . . .
C00T C 0.5849(2) -0.0054(2) 0.90712(12) 0.0271(4) Uani 1 1 d . . . . .
H00T H 0.6207 -0.0703 0.9063 0.033 Uiso 1 1 calc R . . . .
C00U C 0.7122(2) 0.4469(2) 0.75009(12) 0.0255(4) Uani 1 1 d . . . . .
H00U H 0.6576 0.4784 0.7216 0.031 Uiso 1 1 calc R . . . .
C00V C 0.8261(2) 0.2495(2) 0.25974(12) 0.0262(4) Uani 1 1 d . . . . .
H00V H 0.8888 0.2275 0.2279 0.031 Uiso 1 1 calc R . . . .
N00W N 0.9735(2) 0.6617(2) 0.97995(14) 0.0478(6) Uani 1 1 d . . . . .
C00X C 0.8984(2) 0.3744(2) 0.76224(12) 0.0284(4) Uani 1 1 d . . . . .
H00X H 0.9727 0.3550 0.7416 0.034 Uiso 1 1 calc R . . . .
C00Y C 0.7302(2) 0.3658(2) 0.94434(11) 0.0247(4) Uani 1 1 d . . . . .
H00A H 0.6860 0.4241 0.9703 0.030 Uiso 1 1 calc R . . . .
H00B H 0.8182 0.3858 0.9817 0.030 Uiso 1 1 calc R . . . .
C00Z C 0.6124(2) 0.2731(2) 0.26651(12) 0.0297(4) Uani 1 1 d . . . . .
H00Z H 0.5257 0.2669 0.2395 0.036 Uiso 1 1 calc R . . . .
C010 C 0.3878(2) 0.0522(2) 0.89201(14) 0.0320(5) Uani 1 1 d . . . . .
H010 H 0.2877 0.0267 0.8806 0.038 Uiso 1 1 calc R . . . .
C011 C 0.6614(2) 0.1878(2) 0.13326(11) 0.0261(4) Uani 1 1 d . . . . .
H01A H 0.7473 0.1982 0.1090 0.031 Uiso 1 1 calc R . . . .
H01B H 0.6145 0.2375 0.1126 0.031 Uiso 1 1 calc R . . . .
C012 C 0.6796(2) 0.1271(2) 0.92582(12) 0.0282(4) Uani 1 1 d . . . . .
H012 H 0.7796 0.1524 0.9374 0.034 Uiso 1 1 calc R . . . .
C013 C 0.4820(2) 0.1847(2) 0.91086(14) 0.0308(5) Uani 1 1 d . . . . .
H013 H 0.4461 0.2496 0.9122 0.037 Uiso 1 1 calc R . . . .
C014 C 0.6448(2) 0.3140(2) 0.34919(12) 0.0302(5) Uani 1 1 d . . . . .
H014 H 0.5805 0.3362 0.3795 0.036 Uiso 1 1 calc R . . . .
C015 C 0.8724(2) 0.3643(2) 0.83706(12) 0.0287(4) Uani 1 1 d . . . . .
H015 H 0.9293 0.3384 0.8684 0.034 Uiso 1 1 calc R . . . .
C016 C 0.9113(3) 0.7248(2) 0.99352(15) 0.0365(5) Uani 1 1 d . . . . .
N017 N 0.5053(3) 0.4797(3) 0.60814(15) 0.0586(7) Uani 1 1 d D . . . .
N018 N 1.0446(3) -0.1070(2) 0.55704(13) 0.0556(7) Uani 1 1 d . . . . .
C019 C 0.8312(3) 0.8049(3) 1.01225(16) 0.0398(5) Uani 1 1 d . . . . .
H01C H 0.7306 0.7517 0.9864 0.060 Uiso 1 1 calc GR . . . .
H01D H 0.8705 0.8817 0.9921 0.060 Uiso 1 1 calc GR . . . .
H01E H 0.8386 0.8354 1.0709 0.060 Uiso 1 1 calc GR . . . .
C01A C 1.0423(4) -0.0130(3) 0.59492(15) 0.0553(8) Uani 1 1 d . . . . .
C01B C 0.414(2) 0.3834(14) 0.5651(12) 0.100(5) Uani 0.5 1 d D U P B 2
C01C C 1.0352(6) 0.1065(4) 0.64312(19) 0.0926(16) Uani 1 1 d . . . . .
H01F H 0.9759 0.1323 0.6104 0.139 Uiso 1 1 calc GR . . . .
H01G H 1.1317 0.1780 0.6614 0.139 Uiso 1 1 calc GR . . . .
H01H H 0.9931 0.0898 0.6902 0.139 Uiso 1 1 calc GR . . . .
C2 C 0.3232(9) 0.2802(8) 0.4827(6) 0.080(2) Uani 0.5 1 d . U P B 2
H2A H 0.3458 0.3205 0.4390 0.120 Uiso 0.5 1 calc GR . P B 2
H2B H 0.2215 0.2528 0.4846 0.120 Uiso 0.5 1 calc GR . P B 2
H2C H 0.3452 0.2028 0.4729 0.120 Uiso 0.5 1 calc GR . P B 2
C5 C 0.2679(10) 0.3146(9) 0.5367(8) 0.097(3) Uani 0.5 1 d . U P B 1
H5A H 0.2413 0.2954 0.4782 0.145 Uiso 0.5 1 calc GR . P B 1
H5B H 0.2095 0.3550 0.5643 0.145 Uiso 0.5 1 calc GR . P B 1
H5C H 0.2516 0.2322 0.5495 0.145 Uiso 0.5 1 calc GR . P B 1
C10 C 0.4107(14) 0.4011(9) 0.5622(9) 0.061(3) Uani 0.5 1 d D U P B 1
P1AA P 0.8051(9) 0.8154(9) 0.7592(6) 0.058(2) Uani 0.1 1 d D U P C 2
F2AA F 0.931(2) 0.9296(18) 0.8336(13) 0.101(6) Uani 0.1 1 d D U P C 2
F4 F 0.8802(17) 0.7255(17) 0.7786(14) 0.057(4) Uani 0.1 1 d D U P C 2
F3AA F 0.709(2) 0.766(2) 0.8211(11) 0.028(4) Uani 0.1 1 d D U P C 2
F8 F 0.911(2) 0.858(2) 0.6998(12) 0.081(5) Uani 0.1 1 d D U P C 2
F9 F 0.6894(17) 0.6953(15) 0.6897(9) 0.062(4) Uani 0.1 1 d D U P C 2
F0AA F 0.731(3) 0.905(2) 0.7435(18) 0.068(5) Uani 0.1 1 d D U P C 2

loop_
_atom_site_aniso_label
_atom_site_aniso_U_11
_atom_site_aniso_U_22
_atom_site_aniso_U_33
_atom_site_aniso_U_23
_atom_site_aniso_U_13
_atom_site_aniso_U_12
P001 0.0266(3) 0.0237(3) 0.0321(3) 0.0069(2) 0.0038(2) 0.0141(2)
P002 0.0305(4) 0.0296(4) 0.0383(4) 0.0078(3) 0.0114(3) 0.0167(3)
F003 0.0425(7) 0.0295(6) 0.0354(7) 0.0084(5) 0.0079(6) 0.0237(6)
F004 0.0322(7) 0.0272(6) 0.0368(7) 0.0114(5) 0.0049(5) 0.0122(5)
F005 0.0379(7) 0.0457(8) 0.0310(7) 0.0165(6) 0.0104(6) 0.0198(6)
F006 0.0461(8) 0.0320(7) 0.0407(7) 0.0074(6) -0.0093(6) 0.0212(6)
F007 0.0298(7) 0.0342(7) 0.0679(10) 0.0179(7) 0.0066(7) 0.0109(6)
F008 0.0383(8) 0.0384(7) 0.0539(9) 0.0031(6) 0.0084(6) 0.0248(6)
F009 0.0445(15) 0.054(2) 0.081(2) 0.0148(16) 0.0336(14) 0.0190(13)
N00A 0.0301(9) 0.0311(9) 0.0168(7) 0.0093(6) 0.0057(6) 0.0169(7)
N00B 0.0250(8) 0.0240(8) 0.0167(7) 0.0057(6) 0.0042(6) 0.0108(7)
N00C 0.0253(8) 0.0302(9) 0.0194(8) 0.0100(7) 0.0046(6) 0.0144(7)
N00D 0.0317(9) 0.0227(8) 0.0177(7) 0.0076(6) 0.0070(6) 0.0139(7)
N00E 0.0271(8) 0.0312(9) 0.0191(8) 0.0093(7) 0.0082(6) 0.0173(7)
N00F 0.0346(9) 0.0292(9) 0.0163(7) 0.0058(6) 0.0056(7) 0.0194(7)
F00G 0.0493(10) 0.0505(10) 0.0851(14) 0.0366(10) 0.0306(10) 0.0221(9)
F00H 0.0531(11) 0.0574(12) 0.0610(13) -0.0183(10) 0.0181(10) 0.0187(10)
F00I 0.0474(11) 0.0518(11) 0.0859(15) -0.0183(10) 0.0155(10) 0.0219(9)
F00J 0.0678(13) 0.1127(18) 0.0550(11) 0.0483(12) 0.0376(10) 0.0662(13)
C00K 0.0366(11) 0.0241(9) 0.0137(8) 0.0073(7) 0.0069(7) 0.0170(8)
C00L 0.0262(10) 0.0289(10) 0.0233(9) 0.0076(8) 0.0060(8) 0.0160(8)
C00M 0.0224(9) 0.0239(9) 0.0211(9) 0.0091(7) 0.0056(7) 0.0101(7)
C00N 0.0265(10) 0.0229(9) 0.0196(9) 0.0080(7) 0.0060(7) 0.0113(8)
C00O 0.0237(9) 0.0242(9) 0.0185(9) 0.0068(7) 0.0030(7) 0.0100(8)
F00P 0.0772(19) 0.138(3) 0.099(2) 0.070(2) 0.0230(16) 0.0749(19)
C00Q 0.0344(10) 0.0260(9) 0.0135(8) 0.0063(7) 0.0077(7) 0.0169(8)
C00R 0.0220(9) 0.0244(9) 0.0192(9) 0.0069(7) 0.0029(7) 0.0103(7)
C00S 0.0235(9) 0.0327(10) 0.0242(10) 0.0098(8) 0.0060(8) 0.0135(8)
C00T 0.0383(11) 0.0277(10) 0.0237(9) 0.0074(8) 0.0074(8) 0.0225(9)
C00U 0.0295(10) 0.0321(10) 0.0218(9) 0.0096(8) 0.0046(8) 0.0191(9)
C00V 0.0277(10) 0.0313(10) 0.0242(10) 0.0097(8) 0.0116(8) 0.0151(8)
N00W 0.0457(12) 0.0379(11) 0.0531(13) -0.0003(10) -0.0101(10) 0.0226(10)
C00X 0.0282(10) 0.0418(12) 0.0235(10) 0.0121(9) 0.0072(8) 0.0214(9)
C00Y 0.0329(10) 0.0280(10) 0.0171(9) 0.0071(7) 0.0069(8) 0.0161(8)
C00Z 0.0343(11) 0.0394(12) 0.0238(10) 0.0071(9) 0.0039(8) 0.0258(10)
C010 0.0305(11) 0.0303(11) 0.0413(12) 0.0135(9) 0.0069(9) 0.0173(9)
C011 0.0416(12) 0.0262(10) 0.0153(9) 0.0086(7) 0.0076(8) 0.0173(9)
C012 0.0301(10) 0.0317(10) 0.0264(10) 0.0073(8) 0.0045(8) 0.0178(9)
C013 0.0355(11) 0.0267(10) 0.0405(12) 0.0144(9) 0.0115(9) 0.0202(9)
C014 0.0331(11) 0.0426(12) 0.0226(10) 0.0062(9) 0.0074(8) 0.0258(10)
C015 0.0304(11) 0.0422(12) 0.0225(9) 0.0129(9) 0.0045(8) 0.0228(9)
C016 0.0356(12) 0.0299(11) 0.0390(12) 0.0070(9) -0.0032(10) 0.0124(10)
N017 0.0665(17) 0.096(2) 0.0462(13) 0.0293(14) 0.0175(13) 0.0616(17)
N018 0.099(2) 0.0479(13) 0.0339(11) 0.0092(10) 0.0064(12) 0.0478(14)
C019 0.0472(14) 0.0409(13) 0.0452(14) 0.0211(11) 0.0155(11) 0.0265(11)
C01A 0.102(2) 0.0460(15) 0.0275(12) 0.0081(11) -0.0014(14) 0.0448(17)
C01B 0.067(7) 0.124(9) 0.097(7) 0.033(6) -0.026(5) 0.034(6)
C01C 0.207(5) 0.061(2) 0.0348(15) 0.0068(14) 0.011(2) 0.088(3)
C2 0.072(5) 0.057(4) 0.084(5) 0.021(4) -0.022(4) 0.006(4)
C5 0.088(5) 0.064(5) 0.139(8) 0.050(5) -0.013(6) 0.027(4)
C10 0.040(4) 0.060(4) 0.099(6) 0.062(4) -0.010(4) 0.018(3)
P1AA 0.041(4) 0.051(5) 0.074(5) 0.017(4) 0.006(4) 0.014(3)
F2AA 0.081(11) 0.057(9) 0.099(10) -0.024(9) 0.011(8) -0.009(8)
F4 0.043(8) 0.057(8) 0.083(11) 0.039(8) 0.021(7) 0.022(6)
F3AA 0.040(8) 0.017(8) 0.026(7) 0.006(6) -0.016(6) 0.014(7)
F8 0.109(11) 0.081(11) 0.095(10) 0.055(9) 0.053(9) 0.058(8)
F9 0.089(9) 0.063(8) 0.044(7) 0.002(6) 0.007(6) 0.051(7)
F0AA 0.127(14) 0.045(8) 0.062(11) 0.032(7) 0.049(10) 0.054(10)

loop_
_atom_type_symbol
_atom_type_description
_atom_type_scat_dispersion_real
_atom_type_scat_dispersion_imag
_atom_type_scat_source
C C 0.0033 0.0016 'International Tables Vol C Tables 4.2.6.8 and 6.1.1.4'
H H 0.0000 0.0000 'International Tables Vol C Tables 4.2.6.8 and 6.1.1.4'
F F 0.0171 0.0103 'International Tables Vol C Tables 4.2.6.8 and 6.1.1.4'
N N 0.0061 0.0033 'International Tables Vol C Tables 4.2.6.8 and 6.1.1.4'
P P 0.1023 0.0942 'International Tables Vol C Tables 4.2.6.8 and 6.1.1.4'

loop_
_geom_angle_atom_site_label_1
_geom_angle_atom_site_label_2
_geom_angle_atom_site_label_3
_geom_angle
_geom_angle_site_symmetry_1
_geom_angle_site_symmetry_3
_geom_angle_publ_flag
F003 P001 F006 90.11(7) . . ?
F004 P001 F003 89.73(7) . . ?
F004 P001 F006 90.08(7) . . ?
F004 P001 F007 179.24(9) . . ?
F005 P001 F003 89.65(7) . . ?
F005 P001 F004 90.32(7) . . ?
F005 P001 F006 179.53(8) . . ?
F005 P001 F007 90.33(8) . . ?
F007 P001 F003 89.89(8) . . ?
F007 P001 F006 89.27(8) . . ?
F008 P001 F003 179.49(8) . . ?
F008 P001 F004 89.99(8) . . ?
F008 P001 F005 90.78(8) . . ?
F008 P001 F006 89.47(8) . . ?
F008 P001 F007 90.39(8) . . ?
F009 P002 F00G 177.55(18) . . ?
F009 P002 F00I 87.76(17) . . ?
F009 P002 F00J 90.12(17) . . ?
F00G P002 F00I 91.18(12) . . ?
F00G P002 F00J 87.63(11) . . ?
F00H P002 F009 91.17(18) . . ?
F00H P002 F00G 89.75(12) . . ?
F00H P002 F00I 176.41(15) . . ?
F00H P002 F00J 88.57(13) . . ?
F00I P002 F00J 88.01(13) . . ?
F00P P002 F009 90.3(2) . . ?
F00P P002 F00G 91.90(16) . . ?
F00P P002 F00H 92.4(2) . . ?
F00P P002 F00I 91.08(19) . . ?
F00P P002 F00J 179.0(2) . . ?
C00M N00A N00F 112.44(16) . . ?
C00L N00B C00Y 119.69(16) . . ?
C00L N00B C015 120.66(17) . . ?
C015 N00B C00Y 119.59(16) . . ?
C00R N00C N00E 113.10(16) . . ?
C00V N00D C00Z 121.21(17) . . ?
C00V N00D C011 119.58(16) . . ?
C00Z N00D C011 119.07(17) . . ?
N00C N00E H00E 112.6 . . ?
C00M N00E N00C 114.18(15) . . ?
C00M N00E H00E 112.6 . . ?
N00A N00F H00F 112.6 . . ?
C00R N00F N00A 114.14(15) . . ?
C00R N00F H00F 112.7 . . ?
C00T C00K C010 119.50(19) . . ?
C00T C00K C011 120.18(17) . 2_656 ?
C010 C00K C011 120.30(19) . 2_656 ?
N00B C00L H00L 119.4 . . ?
N00B C00L C00U 121.27(18) . . ?
C00U C00L H00L 119.4 . . ?
N00A C00M N00E 122.42(17) . . ?
N00A C00M C00N 117.39(17) . . ?
N00E C00M C00N 120.09(17) . . ?
C00S C00N C00M 122.00(17) . . ?
C00S C00N C014 118.29(18) . . ?
C014 C00N C00M 119.64(17) . . ?
C00U C00O C00R 122.69(17) . . ?
C00U C00O C00X 118.55(18) . . ?
C00X C00O C00R 118.76(17) . . ?
C012 C00Q C00Y 120.07(19) . . ?
C013 C00Q C00Y 120.38(17) . . ?
C013 C00Q C012 119.51(19) . . ?
N00C C00R N00F 121.75(17) . . ?
N00C C00R C00O 118.14(17) . . ?
N00F C00R C00O 120.11(17) . . ?
C00N C00S H00S 120.3 . . ?
C00V C00S C00N 119.35(18) . . ?
C00V C00S H00S 120.3 . . ?
C00K C00T H00T 119.7 . . ?
C00K C00T C012 120.67(18) . . ?
C012 C00T H00T 119.7 . . ?
C00L C00U C00O 119.18(18) . . ?
C00L C00U H00U 120.4 . . ?
C00O C00U H00U 120.4 . . ?
N00D C00V C00S 120.97(18) . . ?
N00D C00V H00V 119.5 . . ?
C00S C00V H00V 119.5 . . ?
C00O C00X H00X 120.2 . . ?
C015 C00X C00O 119.67(19) . . ?
C015 C00X H00X 120.2 . . ?
N00B C00Y C00Q 109.26(15) . . ?
N00B C00Y H00A 109.8 . . ?
N00B C00Y H00B 109.8 . . ?
C00Q C00Y H00A 109.8 . . ?
C00Q C00Y H00B 109.8 . . ?
H00A C00Y H00B 108.3 . . ?
N00D C00Z H00Z 120.0 . . ?
N00D C00Z C014 119.99(19) . . ?
C014 C00Z H00Z 120.0 . . ?
C00K C010 H010 120.0 . . ?
C013 C010 C00K 120.0(2) . . ?
C013 C010 H010 120.0 . . ?
N00D C011 C00K 109.30(15) . 2_656 ?
N00D C011 H01A 109.8 . . ?
N00D C011 H01B 109.8 . . ?
C00K C011 H01A 109.8 2_656 . ?
C00K C011 H01B 109.8 2_656 . ?
H01A C011 H01B 108.3 . . ?
C00Q C012 H012 120.0 . . ?
C00T C012 C00Q 119.9(2) . . ?
C00T C012 H012 120.0 . . ?
C00Q C013 C010 120.40(19) . . ?
C00Q C013 H013 119.8 . . ?
C010 C013 H013 119.8 . . ?
C00N C014 H014 119.9 . . ?
C00Z C014 C00N 120.18(19) . . ?
C00Z C014 H014 119.9 . . ?
N00B C015 C00X 120.52(18) . . ?
N00B C015 H015 119.7 . . ?
C00X C015 H015 119.7 . . ?
N00W C016 C019 179.0(3) . . ?
C016 C019 H01C 109.5 . . ?
C016 C019 H01D 109.5 . . ?
C016 C019 H01E 109.5 . . ?
H01C C019 H01D 109.5 . . ?
H01C C019 H01E 109.5 . . ?
H01D C019 H01E 109.5 . . ?
N018 C01A C01C 178.5(4) . . ?
N017 C01B C2 157(2) . . ?
C01A C01C H01F 109.5 . . ?
C01A C01C H01G 109.5 . . ?
C01A C01C H01H 109.5 . . ?
H01F C01C H01G 109.5 . . ?
H01F C01C H01H 109.5 . . ?
H01G C01C H01H 109.5 . . ?
C01B C2 H2A 109.5 . . ?
C01B C2 H2B 109.5 . . ?
C01B C2 H2C 109.5 . . ?
H2A C2 H2B 109.5 . . ?
H2A C2 H2C 109.5 . . ?
H2B C2 H2C 109.5 . . ?
H5A C5 H5B 109.5 . . ?
H5A C5 H5C 109.5 . . ?
H5B C5 H5C 109.5 . . ?
C10 C5 H5A 109.5 . . ?
C10 C5 H5B 109.5 . . ?
C10 C5 H5C 109.5 . . ?
N017 C10 C5 153.7(19) . . ?
F4 P1AA F2AA 82.6(12) . . ?
F3AA P1AA F2AA 90.7(11) . . ?
F3AA P1AA F4 84.5(10) . . ?
F3AA P1AA F8 174.1(9) . . ?
F8 P1AA F2AA 87.8(12) . . ?
F8 P1AA F4 89.7(10) . . ?
F9 P1AA F2AA 174.2(9) . . ?
F9 P1AA F4 91.6(10) . . ?
F9 P1AA F3AA 88.1(11) . . ?
F9 P1AA F8 92.8(10) . . ?
F0AA P1AA F2AA 96.2(15) . . ?
F0AA P1AA F4 177.9(15) . . ?
F0AA P1AA F3AA 93.8(13) . . ?
F0AA P1AA F8 92.0(13) . . ?
F0AA P1AA F9 89.5(13) . . ?

loop_
_geom_bond_atom_site_label_1
_geom_bond_atom_site_label_2
_geom_bond_distance
_geom_bond_site_symmetry_2
_geom_bond_publ_flag
P001 F003 1.6043(13) . ?
P001 F004 1.6011(14) . ?
P001 F005 1.5987(14) . ?
P001 F006 1.6100(14) . ?
P001 F007 1.6042(15) . ?
P001 F008 1.5975(14) . ?
P002 F009 1.586(3) . ?
P002 F00G 1.5908(19) . ?
P002 F00H 1.5820(18) . ?
P002 F00I 1.595(2) . ?
P002 F00J 1.603(2) . ?
P002 F00P 1.561(3) . ?
N00A N00F 1.416(2) . ?
N00A C00M 1.279(2) . ?
N00B C00L 1.335(2) . ?
N00B C00Y 1.496(2) . ?
N00B C015 1.348(3) . ?
N00C N00E 1.419(2) . ?
N00C C00R 1.278(2) . ?
N00D C00V 1.334(3) . ?
N00D C00Z 1.349(3) . ?
N00D C011 1.497(2) . ?
N00E H00E 0.8800 . ?
N00E C00M 1.398(2) . ?
N00F H00F 0.8801 . ?
N00F C00R 1.399(2) . ?
C00K C00T 1.374(3) . ?
C00K C010 1.394(3) . ?
C00K C011 1.507(3) 2_656 ?
C00L H00L 0.9500 . ?
C00L C00U 1.377(3) . ?
C00M C00N 1.477(3) . ?
C00N C00S 1.387(3) . ?
C00N C014 1.395(3) . ?
C00O C00R 1.481(3) . ?
C00O C00U 1.387(3) . ?
C00O C00X 1.395(3) . ?
C00Q C00Y 1.509(3) . ?
C00Q C012 1.391(3) . ?
C00Q C013 1.382(3) . ?
C00S H00S 0.9500 . ?
C00S C00V 1.377(3) . ?
C00T H00T 0.9500 . ?
C00T C012 1.391(3) . ?
C00U H00U 0.9500 . ?
C00V H00V 0.9500 . ?
N00W C016 1.138(3) . ?
C00X H00X 0.9500 . ?
C00X C015 1.371(3) . ?
C00Y H00A 0.9900 . ?
C00Y H00B 0.9900 . ?
C00Z H00Z 0.9500 . ?
C00Z C014 1.369(3) . ?
C010 H010 0.9500 . ?
C010 C013 1.389(3) . ?
C011 C00K 1.507(3) 2_656 ?
C011 H01A 0.9900 . ?
C011 H01B 0.9900 . ?
C012 H012 0.9500 . ?
C013 H013 0.9500 . ?
C014 H014 0.9500 . ?
C015 H015 0.9500 . ?
C016 C019 1.458(3) . ?
N017 C01B 1.161(12) . ?
N017 C10 1.119(10) . ?
N018 C01A 1.128(3) . ?
C019 H01C 0.9800 . ?
C019 H01D 0.9800 . ?
C019 H01E 0.9800 . ?
C01A C01C 1.453(4) . ?
C01B C2 1.563(16) . ?
C01C H01F 0.9800 . ?
C01C H01G 0.9800 . ?
C01C H01H 0.9800 . ?
C2 H2A 0.9800 . ?
C2 H2B 0.9800 . ?
C2 H2C 0.9800 . ?
C5 H5A 0.9800 . ?
C5 H5B 0.9800 . ?
C5 H5C 0.9800 . ?
C5 C10 1.384(14) . ?
P1AA F2AA 1.637(16) . ?
P1AA F4 1.594(14) . ?
P1AA F3AA 1.577(17) . ?
P1AA F8 1.581(15) . ?
P1AA F9 1.576(14) . ?
P1AA F0AA 1.561(16) . ?

loop_
_smtbx_masks_void_nr
_smtbx_masks_void_average_x
_smtbx_masks_void_average_y
_smtbx_masks_void_average_z
_smtbx_masks_void_volume
_smtbx_masks_void_count_electrons
_smtbx_masks_void_content
1 0.500 1.000 0.500 241.3 54.2 ?
